data_2205400
loop_
_publ_author_name
'K\?ir\?ilm\?i\,s, Cumhur'
'Koca, Murat'
'Ar\?ic\?i, Cengiz'
'W. Heinemann, Frank'

_publ_section_title 3-Cyclohexyl-4-(3-methyl-3-phenylcyclobutyl)-1,3-thiazole-2(3<i>H</i>)-thione
_journal_issue 4
_journal_name_full 'Acta Crystallographica Section E'
_journal_page_first o1176
_journal_page_last o1177
_journal_paper_doi 10.1107/S160053680500930X
_journal_volume 61
_journal_year 2005
_chemical_formula_iupac 'C20 H25 N S2'
_chemical_formula_moiety 'C20 H25 N S2'
_chemical_formula_sum 'C20 H25 N S2'
_chemical_formula_weight 343.53
_chemical_name_systematic
;
3-Cyclohexyl-4-(3-methyl-3-phenylcyclobutyl)-1,3-thiazole-2(3H)-thione
;
_space_group_IT_number 19
_symmetry_cell_setting orthorhombic
_symmetry_space_group_name_Hall 'P 2ac 2ab'
_symmetry_space_group_name_H-M 'P 21 21 21'
_atom_sites_solution_hydrogens difmap
_atom_sites_solution_primary direct
_atom_sites_solution_secondary difmap
_cell_angle_alpha 90.00
_cell_angle_beta 90.00
_cell_angle_gamma 90.00
_cell_formula_units_Z 4
_cell_length_a 9.9686(8)
_cell_length_b 12.2843(8)
_cell_length_c 14.7707(3)
_cell_measurement_reflns_used 264
_cell_measurement_temperature 100(2)
_cell_measurement_theta_max 20.0
_cell_measurement_theta_min 6.0
_cell_volume 1808.78(19)
_computing_cell_refinement 'EVALCCD (Bruker--Nonius, 2002)'
_computing_data_collection 'COLLECT (Bruker--Nonius, 2002)'
_computing_data_reduction EVALCCD
_computing_molecular_graphics
;
SHELXTL and ORTEP-3 (Farrugia, 1997)
;
_computing_publication_material SHELXTL
_computing_structure_refinement SHELXTL
_computing_structure_solution 'SHELXTL (Sheldrick, 2001)'
_diffrn_detector_area_resol_mean 9
_diffrn_measured_fraction_theta_full 0.998
_diffrn_measured_fraction_theta_max 0.998
_diffrn_measurement_device_type 'Nonius KappaCCD'
_diffrn_measurement_method \w
_diffrn_radiation_monochromator graphite
_diffrn_radiation_source 'fine-focus sealed tube'
_diffrn_radiation_type MoK\a
_diffrn_radiation_wavelength 0.71073
_diffrn_reflns_av_R_equivalents 0.0497
_diffrn_reflns_av_sigmaI/netI 0.0373
_diffrn_reflns_limit_h_max 13
_diffrn_reflns_limit_h_min -13
_diffrn_reflns_limit_k_max 16
_diffrn_reflns_limit_k_min -16
_diffrn_reflns_limit_l_max 19
_diffrn_reflns_limit_l_min -19
_diffrn_reflns_number 27385
_diffrn_reflns_theta_full 27.86
_diffrn_reflns_theta_max 27.86
_diffrn_reflns_theta_min 3.22
_exptl_absorpt_coefficient_mu 0.294
_exptl_absorpt_correction_T_max 0.935
_exptl_absorpt_correction_T_min 0.916
_exptl_absorpt_correction_type multi-scan
_exptl_absorpt_process_details '(SADABS; Sheldrick, 2002)'
_exptl_crystal_colour colourless
_exptl_crystal_density_diffrn 1.262
_exptl_crystal_density_meas ?
_exptl_crystal_description block
_exptl_crystal_F_000 736
_exptl_crystal_size_max 0.30
_exptl_crystal_size_mid 0.28
_exptl_crystal_size_min 0.23
_refine_diff_density_max 0.226
_refine_diff_density_min -0.209
_refine_ls_abs_structure_details 'Flack (1983), 1856 Freidel pairs'
_refine_ls_abs_structure_Flack -0.02(5)
_refine_ls_extinction_method none
_refine_ls_goodness_of_fit_ref 1.061
_refine_ls_hydrogen_treatment refxyz
_refine_ls_matrix_type full
_refine_ls_number_parameters 283
_refine_ls_number_reflns 4306
_refine_ls_number_restraints 0
_refine_ls_restrained_S_all 1.061
_refine_ls_R_factor_all 0.0399
_refine_ls_R_factor_gt 0.0314
_refine_ls_shift/su_max 0.001
_refine_ls_shift/su_mean 0.000
_refine_ls_structure_factor_coef Fsqd
_refine_ls_weighting_details 'calc w = 1/[\s^2^(Fo^2^)+(0.039P)^2^+0.201P] where P = (Fo^2^+2Fc^2^)/3'
_refine_ls_weighting_scheme calc
_refine_ls_wR_factor_gt 0.0670
_refine_ls_wR_factor_ref 0.0702
_reflns_number_gt 3828
_reflns_number_total 4306
_reflns_threshold_expression I>2\s(I)
_cod_data_source_file at6001.cif
_cod_data_source_block I
_cod_original_cell_volume 1808.8(2)
_cod_database_code 2205400
_cod_database_fobs_code 2205400

loop_
_symmetry_equiv_pos_as_xyz
'x, y, z'
'-x+1/2, -y, z+1/2'
'-x, y+1/2, -z+1/2'
'x+1/2, -y+1/2, -z'

loop_
_atom_site_label
_atom_site_fract_x
_atom_site_fract_y
_atom_site_fract_z
_atom_site_U_iso_or_equiv
_atom_site_adp_type
_atom_site_calc_flag
_atom_site_occupancy
_atom_site_type_symbol
S1 0.15976(4) 0.68713(3) 0.01800(3) 0.01436(10) Uani d 1 S
S2 -0.11815(4) 0.65353(3) 0.08574(3) 0.01770(11) Uani d 1 S
N1 0.11752(14) 0.58259(10) 0.16288(9) 0.0101(3) Uani d 1 N
C1 0.44514(18) 0.19189(14) 0.11652(11) 0.0166(4) Uani d 1 C
C2 0.4973(2) 0.11228(15) 0.05902(12) 0.0192(4) Uani d 1 C
C3 0.62952(19) 0.11879(14) 0.03051(12) 0.0188(4) Uani d 1 C
C4 0.70939(18) 0.20476(15) 0.05863(11) 0.0176(4) Uani d 1 C
C5 0.65786(18) 0.28444(14) 0.11541(11) 0.0152(4) Uani d 1 C
C6 0.52396(17) 0.27913(13) 0.14524(11) 0.0117(3) Uani d 1 C
C7 0.47087(16) 0.36513(13) 0.20865(11) 0.0121(3) Uani d 1 C
C8 0.52228(19) 0.34469(17) 0.30462(12) 0.0179(4) Uani d 1 C
C9 0.48996(17) 0.48595(14) 0.17840(12) 0.0132(3) Uani d 1 C
C10 0.31703(17) 0.38502(14) 0.20951(12) 0.0133(3) Uani d 1 C
C11 0.34450(17) 0.51059(13) 0.20972(11) 0.0112(3) Uani d 1 C
C12 0.25767(16) 0.57763(13) 0.14866(11) 0.0103(3) Uani d 1 C
C13 0.29573(17) 0.63181(13) 0.07376(11) 0.0128(3) Uani d 1 C
C14 0.04775(17) 0.63528(13) 0.09680(11) 0.0133(3) Uani d 1 C
C15 0.05573(17) 0.53817(13) 0.24697(11) 0.0114(3) Uani d 1 C
C16 -0.00798(19) 0.62749(14) 0.30485(12) 0.0156(4) Uani d 1 C
C17 -0.0537(2) 0.57754(16) 0.39491(13) 0.0207(4) Uani d 1 C
C18 -0.1497(2) 0.48230(15) 0.37902(14) 0.0235(4) Uani d 1 C
C19 -0.08497(18) 0.39573(15) 0.31933(13) 0.0191(4) Uani d 1 C
C20 -0.03935(19) 0.44332(14) 0.22870(12) 0.0161(4) Uani d 1 C
H1 0.348(2) 0.1830(19) 0.1421(15) 0.040 Uiso d 1 H
H2 0.443(2) 0.052(2) 0.0419(16) 0.040 Uiso d 1 H
H3 0.664(2) 0.0652(19) -0.0092(17) 0.040 Uiso d 1 H
H4 0.795(3) 0.214(2) 0.0379(16) 0.040 Uiso d 1 H
H5 0.712(2) 0.346(2) 0.1360(16) 0.040 Uiso d 1 H
H8A 0.481(2) 0.399(2) 0.3464(17) 0.040 Uiso d 1 H
H8B 0.619(3) 0.3418(19) 0.3058(15) 0.040 Uiso d 1 H
H8C 0.492(2) 0.273(2) 0.3297(16) 0.040 Uiso d 1 H
H9A 0.498(2) 0.4902(19) 0.1122(17) 0.040 Uiso d 1 H
H9B 0.563(2) 0.527(2) 0.2108(15) 0.040 Uiso d 1 H
H10A 0.268(2) 0.357(2) 0.2625(17) 0.040 Uiso d 1 H
H10B 0.270(2) 0.363(2) 0.1546(17) 0.040 Uiso d 1 H
H11 0.345(2) 0.5446(18) 0.2735(16) 0.040 Uiso d 1 H
H13 0.383(3) 0.6400(19) 0.0477(15) 0.040 Uiso d 1 H
H15 0.133(3) 0.505(2) 0.2786(16) 0.040 Uiso d 1 H
H16A 0.063(2) 0.685(2) 0.3177(15) 0.040 Uiso d 1 H
H16B -0.086(2) 0.657(2) 0.2728(16) 0.040 Uiso d 1 H
H17A -0.092(2) 0.636(2) 0.4335(16) 0.040 Uiso d 1 H
H17B 0.022(3) 0.554(2) 0.4261(17) 0.040 Uiso d 1 H
H18A -0.175(3) 0.4497(19) 0.4348(17) 0.040 Uiso d 1 H
H18B -0.233(2) 0.511(2) 0.3472(17) 0.040 Uiso d 1 H
H19A -0.006(3) 0.363(2) 0.3497(16) 0.040 Uiso d 1 H
H19B -0.149(2) 0.3312(19) 0.3059(15) 0.040 Uiso d 1 H
H20A -0.117(3) 0.471(2) 0.1941(15) 0.040 Uiso d 1 H
H20B 0.002(3) 0.385(2) 0.1922(16) 0.040 Uiso d 1 H

loop_
_atom_site_aniso_label
_atom_site_aniso_U_11
_atom_site_aniso_U_22
_atom_site_aniso_U_33
_atom_site_aniso_U_12
_atom_site_aniso_U_13
_atom_site_aniso_U_23
S1 0.0176(2) 0.01383(19) 0.01165(18) -0.00148(16) -0.00226(16) 0.00350(16)
S2 0.0130(2) 0.0172(2) 0.0230(2) 0.00020(16) -0.00675(17) 0.00499(19)
N1 0.0113(6) 0.0088(6) 0.0102(6) -0.0007(5) -0.0007(5) 0.0013(5)
C1 0.0190(9) 0.0129(8) 0.0178(8) 0.0019(7) 0.0013(7) 0.0022(7)
C2 0.0262(10) 0.0119(8) 0.0197(9) -0.0001(8) -0.0019(8) -0.0011(7)
C3 0.0296(10) 0.0146(8) 0.0123(8) 0.0073(7) 0.0020(7) 0.0002(7)
C4 0.0169(9) 0.0230(9) 0.0129(8) 0.0039(8) 0.0039(7) 0.0035(8)
C5 0.0140(8) 0.0166(8) 0.0148(8) 0.0008(7) -0.0013(7) -0.0004(7)
C6 0.0131(8) 0.0125(8) 0.0097(7) 0.0028(6) -0.0011(6) 0.0017(6)
C7 0.0113(8) 0.0113(8) 0.0138(8) 0.0017(6) -0.0006(6) 0.0008(6)
C8 0.0177(9) 0.0228(9) 0.0132(8) 0.0063(8) -0.0011(7) -0.0006(8)
C9 0.0105(8) 0.0118(8) 0.0174(8) 0.0012(7) -0.0002(7) 0.0001(7)
C10 0.0120(8) 0.0118(8) 0.0160(8) 0.0015(7) 0.0014(7) 0.0018(7)
C11 0.0092(8) 0.0123(8) 0.0122(7) -0.0003(6) -0.0009(6) -0.0001(6)
C12 0.0097(8) 0.0093(8) 0.0120(8) -0.0018(6) -0.0008(6) -0.0018(6)
C13 0.0129(8) 0.0125(8) 0.0131(8) -0.0007(6) -0.0007(6) 0.0000(7)
C14 0.0167(8) 0.0090(7) 0.0142(8) -0.0021(6) -0.0021(7) -0.0013(7)
C15 0.0102(8) 0.0123(8) 0.0117(8) -0.0015(6) 0.0012(6) 0.0037(7)
C16 0.0184(9) 0.0127(9) 0.0157(8) 0.0020(7) 0.0019(7) 0.0003(7)
C17 0.0228(10) 0.0206(9) 0.0188(9) 0.0037(8) 0.0075(8) 0.0000(8)
C18 0.0218(10) 0.0218(9) 0.0270(10) 0.0015(8) 0.0110(8) 0.0057(8)
C19 0.0167(9) 0.0138(8) 0.0270(10) 0.0004(7) 0.0061(8) 0.0048(8)
C20 0.0171(10) 0.0098(8) 0.0213(9) 0.0006(7) 0.0015(7) 0.0028(7)

loop_
_atom_type_symbol
_atom_type_description
_atom_type_scat_dispersion_real
_atom_type_scat_dispersion_imag
_atom_type_scat_source
C C 0.0033 0.0016 'International Tables Vol C Tables 4.2.6.8 and 6.1.1.4'
H H 0.0000 0.0000 'International Tables Vol C Tables 4.2.6.8 and 6.1.1.4'
N N 0.0061 0.0033 'International Tables Vol C Tables 4.2.6.8 and 6.1.1.4'
S S 0.1246 0.1234 'International Tables Vol C Tables 4.2.6.8 and 6.1.1.4'

loop_
_geom_angle_atom_site_label_1
_geom_angle_atom_site_label_2
_geom_angle_atom_site_label_3
_geom_angle
_geom_angle_publ_flag
C13 S1 C14 92.34(8) yes
C14 N1 C12 114.74(14) ?
C14 N1 C15 124.08(14) ?
C12 N1 C15 121.09(13) ?
C6 C1 C2 120.89(17) ?
C6 C1 H1 119.5(13) ?
C2 C1 H1 119.5(13) ?
C3 C2 C1 119.92(17) ?
C3 C2 H2 120.4(15) ?
C1 C2 H2 119.6(15) ?
C2 C3 C4 119.94(17) ?
C2 C3 H3 119.8(15) ?
C4 C3 H3 120.3(15) ?
C3 C4 C5 120.39(17) ?
C3 C4 H4 122.2(16) ?
C5 C4 H4 117.3(16) ?
C4 C5 C6 120.51(16) ?
C4 C5 H5 122.2(14) ?
C6 C5 H5 117.3(14) ?
C1 C6 C5 118.34(16) ?
C1 C6 C7 121.97(15) ?
C5 C6 C7 119.66(15) ?
C6 C7 C8 110.09(13) ?
C6 C7 C10 117.51(14) ?
C8 C7 C10 110.45(14) ?
C6 C7 C9 116.45(14) ?
C8 C7 C9 112.38(14) ?
C10 C7 C9 88.47(12) ?
C7 C8 H8A 109.2(14) ?
C7 C8 H8B 111.0(13) ?
H8A C8 H8B 115(2) ?
C7 C8 H8C 112.8(14) ?
H8A C8 H8C 103.3(19) ?
H8B C8 H8C 105(2) ?
C11 C9 C7 89.21(12) ?
C11 C9 H9A 111.5(14) ?
C7 C9 H9A 110.2(14) ?
C11 C9 H9B 115.7(13) ?
C7 C9 H9B 115.6(14) ?
H9A C9 H9B 112.6(19) ?
C7 C10 C11 88.99(12) ?
C7 C10 H10A 116.3(14) ?
C11 C10 H10A 115.4(15) ?
C7 C10 H10B 115.0(14) ?
C11 C10 H10B 111.0(15) ?
H10A C10 H10B 109.1(19) ?
C12 C11 C9 117.91(14) ?
C12 C11 C10 116.07(14) ?
C9 C11 C10 88.32(12) ?
C12 C11 H11 109.2(13) ?
C9 C11 H11 110.5(14) ?
C10 C11 H11 113.6(13) ?
C13 C12 N1 112.29(15) ?
C13 C12 C11 127.19(15) ?
N1 C12 C11 120.36(14) ?
C12 C13 S1 111.50(10) yes
C12 C13 H13 129.7(14) ?
S1 C13 H13 118.7(14) ?
N1 C14 S2 129.60(10) yes
N1 C14 S1 109.10(10) yes
S2 C14 S1 121.40(10) yes
N1 C15 C20 112.90(14) ?
N1 C15 C16 112.02(13) ?
C20 C15 C16 112.87(14) ?
N1 C15 H15 102.9(14) ?
C20 C15 H15 104.9(14) ?
C16 C15 H15 110.5(14) ?
C15 C16 C17 108.74(14) ?
C15 C16 H16A 108.3(13) ?
C17 C16 H16A 108.9(13) ?
C15 C16 H16B 109.1(14) ?
C17 C16 H16B 109.6(14) ?
H16A C16 H16B 112.2(19) ?
C18 C17 C16 111.02(16) ?
C18 C17 H17A 113.7(13) ?
C16 C17 H17A 108.7(13) ?
C18 C17 H17B 110.3(15) ?
C16 C17 H17B 108.2(15) ?
H17A C17 H17B 105(2) ?
C19 C18 C17 110.94(15) ?
C19 C18 H18A 108.6(15) ?
C17 C18 H18A 110.7(14) ?
C19 C18 H18B 108.5(14) ?
C17 C18 H18B 108.7(14) ?
H18A C18 H18B 109(2) ?
C18 C19 C20 111.42(15) ?
C18 C19 H19A 111.0(14) ?
C20 C19 H19A 108.2(14) ?
C18 C19 H19B 112.7(13) ?
C20 C19 H19B 107.9(13) ?
H19A C19 H19B 105.4(18) ?
C15 C20 C19 108.77(15) ?
C15 C20 H20A 108.5(15) ?
C19 C20 H20A 110.5(14) ?
C15 C20 H20B 113.1(15) ?
C19 C20 H20B 109.1(14) ?
H20A C20 H20B 107(2) ?

loop_
_geom_bond_atom_site_label_1
_geom_bond_atom_site_label_2
_geom_bond_distance
_geom_bond_publ_flag
S1 C13 1.725(2) yes
S1 C14 1.734(2) yes
S2 C14 1.677(2) yes
N1 C14 1.362(2) ?
N1 C12 1.414(2) ?
N1 C15 1.490(2) ?
C1 C6 1.395(2) ?
C1 C2 1.396(3) ?
C1 H1 1.05(2) ?
C2 C3 1.386(3) ?
C2 H2 0.95(3) ?
C3 C4 1.386(3) ?
C3 H3 0.95(3) ?
C4 C5 1.388(2) ?
C4 H4 0.91(2) ?
C5 C6 1.407(2) ?
C5 H5 0.98(2) ?
C6 C7 1.508(2) ?
C7 C8 1.528(2) ?
C7 C10 1.553(2) ?
C7 C9 1.562(2) ?
C8 H8A 0.99(3) ?
C8 H8B 0.96(2) ?
C8 H8C 1.00(3) ?
C9 C11 1.552(2) ?
C9 H9A 0.98(2) ?
C9 H9B 1.01(3) ?
C10 C11 1.567(2) ?
C10 H10A 0.98(2) ?
C10 H10B 0.97(3) ?
C11 C12 1.497(2) ?
C11 H11 1.03(2) ?
C12 C13 1.346(2) ?
C13 H13 0.96(3) ?
C15 C20 1.526(2) ?
C15 C16 1.529(2) ?
C15 H15 0.98(3) ?
C16 C17 1.534(2) ?
C16 H16A 1.02(3) ?
C16 H16B 0.98(2) ?
C17 C18 1.530(3) ?
C17 H17A 1.00(3) ?
C17 H17B 0.93(3) ?
C18 C19 1.525(3) ?
C18 H18A 0.95(2) ?
C18 H18B 1.01(3) ?
C19 C20 1.530(3) ?
C19 H19A 1.00(3) ?
C19 H19B 1.04(2) ?
C20 H20A 0.99(3) ?
C20 H20B 0.98(3) ?
